data_7053782
loop_
_publ_author_name
'Morgunov, Roman B.'
'Mushenok, Fedor B.'
'Aldoshin, Sergey M.'
'Sanina, Natalia A.'
'Yur&#x2019;eva, Elena A.'
'Shilov, Gennadiy V.'
'Tkachev, Valeriy V.'

_publ_section_title
;
 Thermally-induced paramagnetism of spiropyrane iodides
;
_journal_issue 6
_journal_name_full 'New Journal of Chemistry'
_journal_page_first 1374
_journal_paper_doi 10.1039/b822567b
_journal_volume 33
_journal_year 2009
_chemical_formula_moiety C22H27N2OI
_chemical_formula_sum 'C22 H27 I N2 O'
_chemical_formula_weight 462.36
_space_group_IT_number 14
_symmetry_cell_setting monoclinic
_symmetry_space_group_name_Hall '-P 2ybc'
_symmetry_space_group_name_H-M 'P 1 21/c 1'
_atom_sites_solution_hydrogens geom
_atom_sites_solution_primary direct
_atom_sites_solution_secondary difmap
_audit_creation_method SHELXL-97
_cell_angle_alpha 90.00
_cell_angle_beta 112.00(3)
_cell_angle_gamma 90.00
_cell_formula_units_Z 4
_cell_length_a 12.862(3)
_cell_length_b 11.025(2)
_cell_length_c 16.019(3)
_cell_measurement_reflns_used 35
_cell_measurement_temperature 200(2)
_cell_measurement_theta_max 26.04
_cell_measurement_theta_min 1.71
_cell_volume 2106.1(9)
_computing_cell_refinement 'KM-4 System, 1994'
_computing_data_collection 'KM-4 System, 1994'
_computing_data_reduction 'KM-4 System, 1994'
_computing_molecular_graphics SHELXL-97
_computing_publication_material SHELXL-97
_computing_structure_refinement 'SHELXL-97 (Sheldrick, 1997)'
_computing_structure_solution 'SHELXS-97 (Sheldrick, 1990)'
_diffrn_ambient_temperature 200(2)
_diffrn_measured_fraction_theta_full 1.000
_diffrn_measured_fraction_theta_max 1.000
_diffrn_measurement_device_type 'KM-4 Kuma Diffraction'
_diffrn_measurement_method omega/2theta
_diffrn_radiation_monochromator graphite
_diffrn_radiation_source 'fine-focus sealed tube'
_diffrn_radiation_type MoK\a
_diffrn_radiation_wavelength 0.71073
_diffrn_reflns_av_R_equivalents 0.1296
_diffrn_reflns_av_sigmaI/netI 0.2005
_diffrn_reflns_limit_h_max 0
_diffrn_reflns_limit_h_min -15
_diffrn_reflns_limit_k_max 0
_diffrn_reflns_limit_k_min -13
_diffrn_reflns_limit_l_max 19
_diffrn_reflns_limit_l_min -18
_diffrn_reflns_number 4343
_diffrn_reflns_theta_full 26.04
_diffrn_reflns_theta_max 26.04
_diffrn_reflns_theta_min 1.71
_exptl_absorpt_coefficient_mu 1.533
_exptl_absorpt_correction_type none
_exptl_crystal_colour yellow
_exptl_crystal_density_diffrn 1.458
_exptl_crystal_density_method 'not measured'
_exptl_crystal_description prism
_exptl_crystal_F_000 936
_exptl_crystal_size_max 0.25
_exptl_crystal_size_mid 0.1
_exptl_crystal_size_min 0.1
_refine_diff_density_max 2.382
_refine_diff_density_min -1.724
_refine_diff_density_rms 0.217
_refine_ls_extinction_method none
_refine_ls_goodness_of_fit_ref 1.088
_refine_ls_hydrogen_treatment constr
_refine_ls_matrix_type full
_refine_ls_number_parameters 241
_refine_ls_number_reflns 4155
_refine_ls_number_restraints 0
_refine_ls_restrained_S_all 1.088
_refine_ls_R_factor_all 0.2179
_refine_ls_R_factor_gt 0.0760
_refine_ls_shift/su_max 0.000
_refine_ls_shift/su_mean 0.000
_refine_ls_structure_factor_coef Fsqd
_refine_ls_weighting_details 'calc w=1/[\s^2^(Fo^2^)+(0.1077P)^2^+21.3853P] where P=(Fo^2^+2Fc^2^)/3'
_refine_ls_weighting_scheme calc
_refine_ls_wR_factor_gt 0.2317
_refine_ls_wR_factor_ref 0.2520
_reflns_number_gt 2032
_reflns_number_total 4155
_reflns_threshold_expression >2sigma(I)
_cod_data_source_file b822567bsup1.cif
_cod_data_source_block db200
_cod_original_cell_volume 2106.1(7)
_cod_original_sg_symbol_H-M P21/c
_cod_database_code 7053782

loop_
_symmetry_equiv_pos_as_xyz
'x, y, z'
'-x, y+1/2, -z+1/2'
'-x, -y, -z'
'x, -y-1/2, z-1/2'

loop_
_atom_site_label
_atom_site_type_symbol
_atom_site_fract_x
_atom_site_fract_y
_atom_site_fract_z
_atom_site_U_iso_or_equiv
_atom_site_adp_type
_atom_site_occupancy
_atom_site_symmetry_multiplicity
_atom_site_calc_flag
_atom_site_refinement_flags
I1 I 0.95786(8) 0.71192(8) 0.11312(6) 0.0357(3) Uani 1 1 d .
O1 O 1.3324(8) 0.7566(8) 0.6427(6) 0.034(2) Uani 1 1 d .
C8A C 1.2456(10) 0.7197(13) 0.5722(8) 0.030(3) Uani 1 1 d .
C5 C 1.7050(11) 0.7937(13) 0.8876(9) 0.037(3) Uani 1 1 d .
H5A H 1.7779 0.7646 0.9148 0.044 Uiso 1 1 calc R
N5' N 1.0853(10) 0.7514(9) 0.4398(8) 0.032(3) Uani 1 1 d .
C4A' C 1.1726(10) 0.7959(12) 0.5085(8) 0.025(2) Uani 1 1 d .
C3A C 1.4879(10) 0.8741(11) 0.8060(8) 0.027(3) Uani 1 1 d .
C6' C 1.0648(12) 0.6297(12) 0.4283(9) 0.030(3) Uani 1 1 d .
N1 N 1.3791(10) 0.9101(10) 0.7504(7) 0.034(3) Uani 1 1 d .
C4A C 1.5521(11) 0.8562(10) 0.7545(8) 0.026(3) Uani 1 1 d .
C6 C 1.6451(12) 0.8153(12) 0.9383(9) 0.037(3) Uani 1 1 d .
H6A H 1.6777 0.8031 1.0001 0.044 Uiso 1 1 calc R
C13 C 0.9672(12) 0.5815(12) 0.3497(9) 0.033(3) Uani 1 1 d .
H13A H 0.9767 0.6017 0.2947 0.049 Uiso 1 1 calc R
H13B H 0.8990 0.6171 0.3495 0.049 Uiso 1 1 calc R
H13C H 0.9635 0.4950 0.3546 0.049 Uiso 1 1 calc R
C7 C 1.5326(12) 0.8565(13) 0.8999(9) 0.033(3) Uani 1 1 d .
H7A H 1.4905 0.8712 0.9350 0.040 Uiso 1 1 calc R
C2'2 C 1.3657(12) 0.8858(11) 0.6591(9) 0.034(3) Uani 1 1 d .
C4' C 1.1954(12) 0.9259(12) 0.5233(9) 0.031(3) Uani 1 1 d .
H4'A H 1.1485 0.9819 0.4834 0.038 Uiso 1 1 calc R
C4 C 1.6614(11) 0.8136(11) 0.7950(9) 0.033(3) Uani 1 1 d .
H4A H 1.7046 0.7987 0.7608 0.039 Uiso 1 1 calc R
C3' C 1.2819(13) 0.9636(12) 0.5928(10) 0.039(3) Uani 1 1 d .
H3'A H 1.2911 1.0470 0.6009 0.046 Uiso 1 1 calc R
C12 C 1.0066(13) 0.8358(13) 0.3721(10) 0.041(4) Uani 1 1 d .
H12A H 1.0488 0.8987 0.3577 0.062 Uiso 1 1 calc R
H12B H 0.9562 0.8714 0.3967 0.062 Uiso 1 1 calc R
H12C H 0.9645 0.7915 0.3185 0.062 Uiso 1 1 calc R
C8' C 1.2264(13) 0.5955(12) 0.5630(10) 0.040(4) Uani 1 1 d .
H8'A H 1.2739 0.5423 0.6051 0.048 Uiso 1 1 calc R
C3 C 1.4868(12) 0.8887(12) 0.6588(9) 0.034(3) Uani 1 1 d .
C1 C 1.2824(14) 0.9107(13) 0.7742(11) 0.045(4) Uani 1 1 d .
H1A H 1.2169 0.9203 0.7181 0.054 Uiso 1 1 calc R
C11 C 1.5052(15) 0.8077(14) 0.5889(10) 0.048(4) Uani 1 1 d .
H11A H 1.4972 0.7244 0.6028 0.072 Uiso 1 1 calc R
H11B H 1.5792 0.8209 0.5894 0.072 Uiso 1 1 calc R
H11C H 1.4507 0.8268 0.5304 0.072 Uiso 1 1 calc R
C7' C 1.1363(11) 0.5515(11) 0.4909(9) 0.032(3) Uani 1 1 d .
H7'A H 1.1237 0.4683 0.4845 0.039 Uiso 1 1 calc R
C9 C 1.2679(14) 0.7894(16) 0.8161(10) 0.049(4) Uani 1 1 d .
H9A H 1.2824 0.7236 0.7828 0.074 Uiso 1 1 calc R
H9B H 1.1925 0.7832 0.8142 0.074 Uiso 1 1 calc R
H9C H 1.3196 0.7857 0.8775 0.074 Uiso 1 1 calc R
C10 C 1.5186(14) 1.0239(12) 0.6461(10) 0.042(4) Uani 1 1 d .
H10A H 1.5984 1.0306 0.6641 0.063 Uiso 1 1 calc R
H10B H 1.4938 1.0767 0.6826 0.063 Uiso 1 1 calc R
H10C H 1.4829 1.0467 0.5840 0.063 Uiso 1 1 calc R
C8 C 1.2826(17) 1.0180(18) 0.8338(12) 0.067(6) Uani 1 1 d .
H8A H 1.2742 1.0918 0.8001 0.101 Uiso 1 1 calc R
H8B H 1.3522 1.0199 0.8848 0.101 Uiso 1 1 calc R
H8C H 1.2215 1.0102 0.8541 0.101 Uiso 1 1 calc R

loop_
_atom_site_aniso_label
_atom_site_aniso_U_11
_atom_site_aniso_U_22
_atom_site_aniso_U_33
_atom_site_aniso_U_23
_atom_site_aniso_U_13
_atom_site_aniso_U_12
I1 0.0480(5) 0.0285(4) 0.0279(4) 0.0010(5) 0.0112(3) -0.0010(6)
O1 0.040(5) 0.018(4) 0.036(5) 0.000(4) 0.005(4) -0.004(4)
C8A 0.027(6) 0.027(7) 0.033(7) 0.001(6) 0.007(5) 0.009(7)
C5 0.033(7) 0.027(6) 0.039(7) 0.004(7) 0.000(6) -0.008(7)
N5' 0.040(7) 0.025(5) 0.030(6) 0.006(4) 0.013(5) 0.021(5)
C4A' 0.033(7) 0.015(5) 0.032(6) 0.005(6) 0.017(5) -0.003(6)
C3A 0.027(7) 0.016(6) 0.030(7) -0.008(5) 0.001(6) -0.009(5)
C6' 0.040(8) 0.027(6) 0.032(7) 0.001(6) 0.026(6) -0.001(6)
N1 0.044(7) 0.030(6) 0.032(6) 0.000(5) 0.019(5) 0.002(5)
C4A 0.046(8) 0.013(6) 0.026(6) 0.000(5) 0.019(6) -0.005(5)
C6 0.043(8) 0.033(8) 0.030(7) -0.003(6) 0.008(6) -0.007(6)
C13 0.037(8) 0.033(7) 0.025(7) -0.005(6) 0.008(6) 0.004(6)
C7 0.045(8) 0.041(8) 0.031(8) -0.003(6) 0.034(7) -0.012(7)
C2'2 0.052(9) 0.015(6) 0.030(7) 0.001(5) 0.011(6) -0.004(6)
C4' 0.040(8) 0.019(6) 0.040(8) 0.008(6) 0.020(7) 0.015(6)
C4 0.032(7) 0.023(7) 0.039(7) -0.002(5) 0.009(6) -0.008(5)
C3' 0.055(10) 0.022(7) 0.039(8) -0.004(6) 0.017(8) 0.002(7)
C12 0.053(10) 0.029(7) 0.033(8) 0.016(6) 0.007(7) 0.013(7)
C8' 0.056(10) 0.017(7) 0.039(8) 0.010(6) 0.010(7) 0.013(6)
C3 0.042(8) 0.027(7) 0.036(7) 0.003(6) 0.016(6) -0.001(6)
C1 0.059(11) 0.030(8) 0.051(9) 0.009(7) 0.026(8) 0.001(7)
C11 0.079(11) 0.045(10) 0.032(7) -0.006(7) 0.034(8) 0.009(8)
C7' 0.037(8) 0.017(6) 0.038(8) -0.006(6) 0.008(6) 0.006(6)
C9 0.054(9) 0.045(8) 0.046(8) 0.012(8) 0.015(7) -0.013(9)
C10 0.061(10) 0.026(7) 0.040(8) 0.011(6) 0.020(8) -0.003(7)
C8 0.088(14) 0.072(13) 0.064(11) 0.011(10) 0.055(11) 0.046(11)

loop_
_atom_type_symbol
_atom_type_description
_atom_type_scat_dispersion_real
_atom_type_scat_dispersion_imag
_atom_type_scat_source
C C 0.0033 0.0016 'International Tables Vol C Tables 4.2.6.8 and 6.1.1.4'
H H 0.0000 0.0000 'International Tables Vol C Tables 4.2.6.8 and 6.1.1.4'
N N 0.0061 0.0033 'International Tables Vol C Tables 4.2.6.8 and 6.1.1.4'
O O 0.0106 0.0060 'International Tables Vol C Tables 4.2.6.8 and 6.1.1.4'
I I -0.4742 1.8119 'International Tables Vol C Tables 4.2.6.8 and 6.1.1.4'

loop_
_geom_angle_atom_site_label_1
_geom_angle_atom_site_label_2
_geom_angle_atom_site_label_3
_geom_angle
C8A O1 C2'2 123.0(10)
O1 C8A C4A' 124.6(12)
O1 C8A C8' 117.0(12)
C4A' C8A C8' 118.4(12)
C6 C5 C4 121.7(14)
C4A' N5' C6' 122.1(11)
C4A' N5' C12 120.0(11)
C6' N5' C12 117.9(12)
N5' C4A' C8A 120.9(12)
N5' C4A' C4' 123.2(12)
C8A C4A' C4' 115.8(12)
C4A C3A N1 109.8(11)
C4A C3A C7 121.4(12)
N1 C3A C7 128.9(13)
N5' C6' C7' 118.2(12)
N5' C6' C13 121.2(12)
C7' C6' C13 120.6(12)
C3A N1 C1 126.3(12)
C3A N1 C2'2 107.7(11)
C1 N1 C2'2 119.2(12)
C3A C4A C4 119.7(12)
C3A C4A C3 110.3(12)
C4 C4A C3 129.9(12)
C5 C6 C7 121.4(13)
C3A C7 C6 116.8(11)
N1 C2'2 C3' 113.8(12)
N1 C2'2 O1 106.1(10)
C3' C2'2 O1 110.3(11)
N1 C2'2 C3 105.1(11)
C3' C2'2 C3 116.6(12)
O1 C2'2 C3 104.0(11)
C3' C4' C4A' 120.1(12)
C4A C4 C5 118.9(13)
C4' C3' C2'2 125.9(13)
C7' C8' C8A 119.7(12)
C4A C3 C11 115.7(12)
C4A C3 C2'2 99.8(11)
C11 C3 C2'2 115.0(12)
C4A C3 C10 106.6(11)
C11 C3 C10 110.0(12)
C2'2 C3 C10 109.1(11)
N1 C1 C8 111.9(14)
N1 C1 C9 111.8(13)
C8 C1 C9 112.0(14)
C6' C7' C8' 120.7(12)

loop_
_geom_bond_atom_site_label_1
_geom_bond_atom_site_label_2
_geom_bond_distance
O1 C8A 1.320(15)
O1 C2'2 1.482(15)
C8A C4A' 1.382(17)
C8A C8' 1.389(19)
C5 C6 1.33(2)
C5 C4 1.393(19)
N5' C4A' 1.336(17)
N5' C6' 1.367(18)
N5' C12 1.499(16)
C4A' C4' 1.465(18)
C3A C4A 1.383(18)
C3A N1 1.404(17)
C3A C7 1.407(17)
C6' C7' 1.379(19)
C6' C13 1.504(19)
N1 C1 1.431(19)
N1 C2'2 1.433(17)
C4A C4 1.391(19)
C4A C3 1.490(18)
C6 C7 1.42(2)
C2'2 C3' 1.47(2)
C2'2 C3 1.56(2)
C4' C3' 1.31(2)
C8' C7' 1.38(2)
C3 C11 1.517(19)
C3 C10 1.579(18)
C1 C8 1.52(2)
C1 C9 1.54(2)
